data_2241076
loop_
_publ_author_name
'Siddiqui, Sadaf'
'Erharuyi, Osayemwenre'
'Falodun, Abiodun'
'Choudhary, M. Iqbal'
'Yousuf, Sammer'

_publ_section_title
;
 Crystal structure of
 (3<i>S</i>*,4<i>S</i>*,4a<i>S</i>*,5<i>R</i>*,6<i>R</i>*,6a<i>S</i>*,7<i>R</i>*,11a<i>S</i>*,11b<i>R</i>*)-5,6-bis(benzoyloxy)-3,4a-dihydroxy-4,7,11b-trimethyl-1,2,3,4,4a,5,6,6a,7,11,11a,11b-dodecahydrophenanthro[3,2-<i>b</i>]furan-4-carboxylic
 acid methanol monosolvate
;
_journal_coeditor_code IS5414
_journal_issue 10
_journal_name_full 'Acta Crystallographica Section E'
_journal_page_first o739
_journal_page_last o740
_journal_paper_doi 10.1107/S2056989015016461
_journal_volume 71
_journal_year 2015
_chemical_formula_iupac 'C34 H36 O9, C H4 O'
_chemical_formula_moiety 'C34 H36 O9, C H4 O'
_chemical_formula_sum 'C35 H40 O10'
_chemical_formula_weight 620.67
_chemical_name_systematic
;(3<i>S</i>*,4<i>S</i>*,4a<i>S</i>*,5<i>R</i>*,6<i>R</i>*,6a<i>S</i>*,7<i>R</i>*,11a<i>S</i>*,11b<i>R</i>*)-5,6-Bis(benzoyloxy)-3,4a-dihydroxy-4,7,11b-trimethyl-1,2,3,4,4a,5,6,6a,7,11,11a,11b-dodecahydrophenanthro[3,2-<i>b</i>]furan-4-carboxylic
acid methanol monosolvate
;
_space_group_IT_number 19
_symmetry_cell_setting orthorhombic
_symmetry_space_group_name_Hall 'P 2ac 2ab'
_symmetry_space_group_name_H-M 'P 21 21 21'
_atom_sites_solution_hydrogens geom
_atom_sites_solution_primary direct
_atom_sites_solution_secondary difmap
_audit_creation_method SHELXL-97
_cell_angle_alpha 90.00
_cell_angle_beta 90.00
_cell_angle_gamma 90.00
_cell_formula_units_Z 4
_cell_length_a 11.7943(6)
_cell_length_b 13.5934(7)
_cell_length_c 19.2988(11)
_cell_measurement_reflns_used 2827
_cell_measurement_temperature 293(2)
_cell_measurement_theta_max 24.73
_cell_measurement_theta_min 2.28
_cell_volume 3094.1(3)
_computing_cell_refinement
;
SAINT (Bruker, 2000)
;
_computing_data_collection
;
SMART (Bruker, 2000)
;
_computing_data_reduction
;
SAINT (Bruker, 2000)
;
_computing_molecular_graphics
;
SHELXTL (Sheldrick, 2008)
;
_computing_publication_material
;
SHELXTL  (Sheldrick, 2008) and PLATON (Spek, 2009)
;
_computing_structure_refinement
;
SHELXL97 (Sheldrick, 2008)
;
_computing_structure_solution
;
SHELXS97 (Sheldrick, 2008)
;
_diffrn_ambient_temperature 293(2)
_diffrn_measured_fraction_theta_full 0.986
_diffrn_measured_fraction_theta_max 0.986
_diffrn_measurement_device_type
;
Bruker SMART APEX CCD area-detector
;
_diffrn_measurement_method '\w scan'
_diffrn_radiation_monochromator graphite
_diffrn_radiation_source 'fine-focus sealed tube'
_diffrn_radiation_type MoK\a
_diffrn_radiation_wavelength 0.71073
_diffrn_reflns_av_R_equivalents 0.0492
_diffrn_reflns_av_sigmaI/netI 0.0390
_diffrn_reflns_limit_h_max 14
_diffrn_reflns_limit_h_min -14
_diffrn_reflns_limit_k_max 17
_diffrn_reflns_limit_k_min -7
_diffrn_reflns_limit_l_max 25
_diffrn_reflns_limit_l_min -25
_diffrn_reflns_number 18238
_diffrn_reflns_theta_full 27.50
_diffrn_reflns_theta_max 27.50
_diffrn_reflns_theta_min 1.83
_exptl_absorpt_coefficient_mu 0.097
_exptl_absorpt_correction_type none
_exptl_crystal_colour colorless
_exptl_crystal_density_diffrn 1.332
_exptl_crystal_density_method 'not measured'
_exptl_crystal_description prism
_exptl_crystal_F_000 1320
_exptl_crystal_size_max 0.45
_exptl_crystal_size_mid 0.30
_exptl_crystal_size_min 0.10
_refine_diff_density_max 0.302
_refine_diff_density_min -0.179
_refine_ls_extinction_method none
_refine_ls_goodness_of_fit_ref 1.030
_refine_ls_hydrogen_treatment constr
_refine_ls_matrix_type full
_refine_ls_number_parameters 411
_refine_ls_number_reflns 3916
_refine_ls_number_restraints 13
_refine_ls_restrained_S_all 1.060
_refine_ls_R_factor_all 0.0758
_refine_ls_R_factor_gt 0.0518
_refine_ls_shift/su_max 0.001
_refine_ls_shift/su_mean 0.001
_refine_ls_structure_factor_coef Fsqd
_refine_ls_weighting_details 'calc w=1/[\s^2^(Fo^2^)+(0.0769P)^2^+0.1739P] where P=(Fo^2^+2Fc^2^)/3'
_refine_ls_weighting_scheme calc
_refine_ls_wR_factor_gt 0.1244
_refine_ls_wR_factor_ref 0.1390
_reflns_number_gt 2882
_reflns_number_total 3916
_reflns_threshold_expression I>2sigma(I)
_cod_data_source_file is5414sup1.cif
_cod_data_source_block I
_cod_database_code 2241076

loop_
_symmetry_equiv_pos_as_xyz
'x, y, z'
'-x+1/2, -y, z+1/2'
'-x, y+1/2, -z+1/2'
'x+1/2, -y+1/2, -z'

loop_
_atom_site_type_symbol
_atom_site_label
_atom_site_fract_x
_atom_site_fract_y
_atom_site_fract_z
_atom_site_U_iso_or_equiv
_atom_site_adp_type
_atom_site_calc_flag
_atom_site_refinement_flags
_atom_site_occupancy
_atom_site_symmetry_multiplicity
O O1 0.4694(2) 1.25976(18) 0.17389(15) 0.0559(7) Uani d . 1 1
O O2 0.0387(3) 0.72827(18) 0.27984(16) 0.0644(8) Uani d . 1 1
O O3 0.1186(3) 0.7991(2) 0.36988(16) 0.0703(9) Uani d . 1 1
H H3 0.1319 0.7403 0.3803 0.084 Uiso calc R 1 1
O O4 0.0845(2) 0.72060(18) 0.11387(14) 0.0523(7) Uani d . 1 1
O O5 0.18140(19) 0.82310(14) 0.18442(11) 0.0379(5) Uani d . 1 1
O O6 -0.0009(2) 0.9189(2) 0.01641(15) 0.0697(9) Uani d . 1 1
O O7 0.1773(2) 0.90679(17) 0.05536(11) 0.0417(5) Uani d . 1 1
O O8 -0.0053(2) 1.03030(16) 0.20910(12) 0.0425(6) Uani d . 1 1
H H8 0.0011 1.0840 0.2303 0.064 Uiso calc R 1 1
O O9 -0.0646(3) 0.9195(2) 0.41210(14) 0.0669(8) Uani d . 1 1
H H9 -0.0195 0.9114 0.4453 0.100 Uiso calc R 1 1
O O10 0.1596(4) 0.6133(3) 0.3973(2) 0.1137(15) Uani d DU 1 1
H H10 0.1259 0.5658 0.3785 0.171 Uiso calc R 1 1
C C1 0.5090(4) 1.2791(3) 0.1087(2) 0.0647(12) Uani d . 1 1
H H1 0.5657 1.3245 0.0988 0.078 Uiso calc R 1 1
C C2 0.4571(4) 1.2255(3) 0.0619(2) 0.0627(11) Uani d . 1 1
H H2 0.4702 1.2262 0.0144 0.075 Uiso calc R 1 1
C C3 0.3767(3) 1.1659(3) 0.09769(19) 0.0484(9) Uani d . 1 1
C C4 0.3866(3) 1.1895(3) 0.1646(2) 0.0462(8) Uani d . 1 1
C C5 0.3261(3) 1.1496(3) 0.22463(19) 0.0472(9) Uani d . 1 1
H H5A 0.2985 1.2033 0.2531 0.057 Uiso calc R 1 1
H H5B 0.3778 1.1105 0.2524 0.057 Uiso calc R 1 1
C C6 0.2257(3) 1.0853(2) 0.20139(16) 0.0365(7) Uani d . 1 1
H H6 0.1631 1.1302 0.1904 0.044 Uiso calc R 1 1
C C7 0.2520(3) 1.0271(2) 0.13434(16) 0.0388(7) Uani d . 1 1
H H7 0.3137 0.9810 0.1443 0.047 Uiso calc R 1 1
C C8 0.2893(3) 1.0936(3) 0.07297(18) 0.0500(9) Uani d . 1 1
H H8A 0.3258 1.0512 0.0385 0.060 Uiso calc R 1 1
C C9 0.1936(4) 1.1480(3) 0.0365(2) 0.0759(14) Uani d . 1 1
H H9A 0.2241 1.1860 -0.0010 0.114 Uiso calc R 1 1
H H9B 0.1566 1.1910 0.0689 0.114 Uiso calc R 1 1
H H9C 0.1399 1.1013 0.0188 0.114 Uiso calc R 1 1
C C10 0.1479(3) 0.9680(2) 0.11460(16) 0.0384(7) Uani d . 1 1
H H10A 0.0879 1.0137 0.1006 0.046 Uiso calc R 1 1
C C11 0.1013(3) 0.9004(2) 0.17067(16) 0.0359(7) Uani d . 1 1
H H11 0.0305 0.8710 0.1540 0.043 Uiso calc R 1 1
C C12 0.0757(3) 0.9609(2) 0.23601(17) 0.0357(7) Uani d . 1 1
C C13 0.1838(3) 1.0178(2) 0.26167(17) 0.0360(7) Uani d . 1 1
C C14 -0.1111(3) 0.8765(3) 0.2674(2) 0.0551(10) Uani d . 1 1
H H14A -0.1523 0.8416 0.3025 0.083 Uiso calc R 1 1
H H14B -0.1047 0.8360 0.2268 0.083 Uiso calc R 1 1
H H14C -0.1507 0.9360 0.2559 0.083 Uiso calc R 1 1
C C15 0.2801(3) 0.9489(3) 0.28529(19) 0.0442(8) Uani d . 1 1
H H15A 0.2532 0.9072 0.3220 0.066 Uiso calc R 1 1
H H15B 0.3428 0.9875 0.3017 0.066 Uiso calc R 1 1
H H15C 0.3042 0.9091 0.2469 0.066 Uiso calc R 1 1
C C16 0.1502(3) 1.0825(2) 0.32402(16) 0.0427(8) Uani d . 1 1
H H16A 0.2171 1.1157 0.3415 0.051 Uiso calc R 1 1
H H16B 0.0971 1.1325 0.3087 0.051 Uiso calc R 1 1
C C17 0.0964(4) 1.0236(3) 0.38239(19) 0.0518(9) Uani d . 1 1
H H17A 0.1506 0.9759 0.3998 0.062 Uiso calc R 1 1
H H17B 0.0763 1.0674 0.4201 0.062 Uiso calc R 1 1
C C18 -0.0080(3) 0.9710(3) 0.35714(18) 0.0476(9) Uani d . 1 1
H H18 -0.0606 1.0225 0.3419 0.057 Uiso calc R 1 1
C C19 0.0082(3) 0.9019(2) 0.29442(17) 0.0408(8) Uani d . 1 1
C C20 0.0577(3) 0.8022(3) 0.3134(2) 0.0483(9) Uani d . 1 1
C C21 0.1623(3) 0.7356(2) 0.15241(18) 0.0398(8) Uani d . 1 1
C C22 0.2491(3) 0.6604(2) 0.17071(19) 0.0418(8) Uani d . 1 1
C C23 0.2675(3) 0.5849(3) 0.1240(2) 0.0512(9) Uani d . 1 1
H H23 0.2303 0.5844 0.0815 0.061 Uiso calc R 1 1
C C24 0.3419(4) 0.5101(3) 0.1413(3) 0.0645(12) Uani d . 1 1
H H24 0.3564 0.4601 0.1096 0.077 Uiso calc R 1 1
C C25 0.3941(3) 0.5091(3) 0.2045(3) 0.0631(12) Uani d . 1 1
H H25 0.4421 0.4574 0.2161 0.076 Uiso calc R 1 1
C C26 0.3761(3) 0.5835(3) 0.2506(2) 0.0614(11) Uani d . 1 1
H H26 0.4118 0.5823 0.2936 0.074 Uiso calc R 1 1
C C27 0.3049(3) 0.6606(3) 0.2337(2) 0.0522(9) Uani d . 1 1
H H27 0.2946 0.7124 0.2645 0.063 Uiso calc R 1 1
C C28 0.0917(3) 0.8830(3) 0.01251(19) 0.0468(9) Uani d . 1 1
C C29 0.1236(3) 0.8057(3) -0.03808(17) 0.0450(8) Uani d . 1 1
C C30 0.0424(4) 0.7756(3) -0.0852(2) 0.0634(11) Uani d . 1 1
H H30 -0.0287 0.8053 -0.0856 0.076 Uiso calc R 1 1
C C31 0.0671(5) 0.7011(4) -0.1319(2) 0.0719(13) Uani d . 1 1
H H31 0.0128 0.6809 -0.1637 0.086 Uiso calc R 1 1
C C32 0.1714(5) 0.6575(3) -0.1309(2) 0.0728(13) Uani d . 1 1
H H32 0.1872 0.6067 -0.1618 0.087 Uiso calc R 1 1
C C33 0.2524(4) 0.6874(3) -0.0856(2) 0.0621(11) Uani d . 1 1
H H33 0.3235 0.6579 -0.0860 0.075 Uiso calc R 1 1
C C34 0.2286(4) 0.7623(3) -0.03847(19) 0.0515(9) Uani d . 1 1
H H34 0.2839 0.7828 -0.0073 0.062 Uiso calc R 1 1
C C35 0.2242(6) 0.5792(4) 0.4516(3) 0.1029(19) Uani d DU 1 1
H H35A 0.2113 0.6195 0.4917 0.154 Uiso calc R 1 1
H H35B 0.3030 0.5818 0.4392 0.154 Uiso calc R 1 1
H H35C 0.2034 0.5125 0.4619 0.154 Uiso calc R 1 1

loop_
_atom_site_aniso_label
_atom_site_aniso_U_11
_atom_site_aniso_U_22
_atom_site_aniso_U_33
_atom_site_aniso_U_12
_atom_site_aniso_U_13
_atom_site_aniso_U_23
O1 0.0554(16) 0.0453(14) 0.0669(17) -0.0164(13) 0.0011(14) 0.0026(13)
O2 0.084(2) 0.0307(12) 0.0785(19) -0.0077(14) 0.0104(17) -0.0003(14)
O3 0.090(2) 0.0456(15) 0.0753(19) 0.0088(17) -0.0095(19) 0.0116(15)
O4 0.0555(15) 0.0359(12) 0.0656(16) -0.0013(13) -0.0091(14) -0.0074(12)
O5 0.0385(12) 0.0261(10) 0.0492(12) 0.0024(10) -0.0027(11) -0.0016(10)
O6 0.0553(17) 0.084(2) 0.0696(17) 0.0195(17) -0.0182(15) -0.0230(17)
O7 0.0440(13) 0.0402(12) 0.0410(12) 0.0004(11) -0.0022(11) -0.0055(11)
O8 0.0436(13) 0.0292(10) 0.0548(14) 0.0070(11) -0.0053(12) -0.0012(11)
O9 0.081(2) 0.0635(17) 0.0566(16) -0.0089(18) 0.0196(15) 0.0086(15)
O10 0.147(4) 0.074(2) 0.120(3) -0.002(3) -0.062(3) 0.018(2)
C1 0.068(3) 0.054(2) 0.072(3) -0.023(2) 0.014(2) 0.006(2)
C2 0.075(3) 0.056(2) 0.057(2) -0.018(2) 0.018(2) 0.004(2)
C3 0.054(2) 0.0383(18) 0.053(2) -0.0049(17) 0.0055(19) 0.0056(17)
C4 0.046(2) 0.0353(16) 0.058(2) -0.0065(16) -0.0005(18) 0.0031(17)
C5 0.049(2) 0.0464(18) 0.0461(18) -0.0091(18) -0.0019(18) -0.0021(16)
C6 0.0391(18) 0.0305(15) 0.0399(16) -0.0005(14) -0.0025(14) 0.0011(14)
C7 0.0417(18) 0.0329(16) 0.0417(16) 0.0000(16) -0.0030(15) -0.0014(14)
C8 0.060(2) 0.048(2) 0.0418(18) -0.0085(19) 0.0044(17) -0.0004(17)
C9 0.093(3) 0.070(3) 0.065(3) -0.022(3) -0.025(3) 0.032(2)
C10 0.0430(19) 0.0321(15) 0.0400(16) 0.0040(15) -0.0039(15) -0.0040(14)
C11 0.0362(17) 0.0284(14) 0.0431(16) 0.0024(14) -0.0018(15) -0.0003(14)
C12 0.0396(18) 0.0239(13) 0.0434(17) 0.0046(13) -0.0014(15) 0.0018(14)
C13 0.0382(17) 0.0290(14) 0.0408(16) 0.0014(14) -0.0027(15) 0.0016(14)
C14 0.044(2) 0.055(2) 0.067(2) -0.0051(19) 0.009(2) 0.000(2)
C15 0.045(2) 0.0386(17) 0.0490(18) 0.0030(16) -0.0116(17) 0.0031(15)
C16 0.053(2) 0.0359(16) 0.0389(16) -0.0019(16) -0.0009(16) -0.0022(15)
C17 0.065(2) 0.048(2) 0.0420(18) -0.001(2) 0.0019(19) -0.0015(17)
C18 0.056(2) 0.0403(18) 0.0460(19) 0.0056(18) 0.0126(18) 0.0049(16)
C19 0.0431(19) 0.0310(15) 0.0484(18) -0.0010(16) 0.0049(16) 0.0001(15)
C20 0.050(2) 0.0416(19) 0.053(2) -0.0004(17) 0.0092(19) 0.0083(18)
C21 0.044(2) 0.0291(15) 0.0461(18) -0.0032(15) 0.0049(17) -0.0020(14)
C22 0.0390(18) 0.0289(15) 0.058(2) -0.0018(15) 0.0099(17) -0.0001(15)
C23 0.054(2) 0.0381(18) 0.062(2) 0.0010(18) 0.011(2) -0.0062(18)
C24 0.058(3) 0.044(2) 0.092(3) 0.010(2) 0.017(3) -0.011(2)
C25 0.043(2) 0.0403(19) 0.106(4) 0.0108(18) 0.009(2) 0.007(2)
C26 0.049(2) 0.050(2) 0.085(3) 0.0040(19) -0.007(2) 0.007(2)
C27 0.050(2) 0.0388(18) 0.067(2) 0.0048(18) 0.001(2) -0.0040(18)
C28 0.047(2) 0.0454(19) 0.0482(19) 0.0047(18) -0.0029(18) -0.0011(17)
C29 0.054(2) 0.0417(18) 0.0396(17) -0.0030(17) 0.0006(17) -0.0022(16)
C30 0.058(3) 0.068(3) 0.064(2) -0.005(2) -0.007(2) -0.010(2)
C31 0.081(3) 0.078(3) 0.057(2) -0.009(3) -0.013(2) -0.022(2)
C32 0.100(4) 0.056(2) 0.062(3) 0.001(3) 0.012(3) -0.021(2)
C33 0.073(3) 0.056(2) 0.057(2) 0.007(2) 0.009(2) -0.005(2)
C34 0.057(2) 0.049(2) 0.0490(19) -0.0029(19) -0.0032(19) -0.0026(17)
C35 0.131(5) 0.071(3) 0.106(4) 0.001(3) -0.021(4) 0.009(3)

loop_
_atom_type_symbol
_atom_type_description
_atom_type_scat_dispersion_real
_atom_type_scat_dispersion_imag
_atom_type_scat_source
C C 0.0033 0.0000 'International Tables Vol C Tables 4.2.6.8 and 6.1.1.4'
H H 0.0000 0.0000 'International Tables Vol C Tables 4.2.6.8 and 6.1.1.4'
O O 0.0106 0.0000 'International Tables Vol C Tables 4.2.6.8 and 6.1.1.4'

loop_
_geom_angle_atom_site_label_1
_geom_angle_atom_site_label_2
_geom_angle_atom_site_label_3
_geom_angle
C1 O1 C4 104.8(3)
C20 O3 H3 109.5
C21 O5 C11 116.5(2)
C28 O7 C10 116.2(3)
C12 O8 H8 109.5
C18 O9 H9 109.5
C35 O10 H10 109.5
C2 C1 O1 111.5(4)
C2 C1 H1 124.2
O1 C1 H1 124.2
C1 C2 C3 107.0(4)
C1 C2 H2 126.5
C3 C2 H2 126.5
C4 C3 C2 105.9(4)
C4 C3 C8 121.6(3)
C2 C3 C8 132.4(4)
C3 C4 O1 110.8(3)
C3 C4 C5 129.3(3)
O1 C4 C5 119.9(3)
C4 C5 C6 110.8(3)
C4 C5 H5A 109.5
C6 C5 H5A 109.5
C4 C5 H5B 109.5
C6 C5 H5B 109.5
H5A C5 H5B 108.1
C5 C6 C7 112.3(3)
C5 C6 C13 111.1(3)
C7 C6 C13 112.7(2)
C5 C6 H6 106.8
C7 C6 H6 106.8
C13 C6 H6 106.8
C10 C7 C6 108.6(3)
C10 C7 C8 110.3(3)
C6 C7 C8 113.3(3)
C10 C7 H7 108.2
C6 C7 H7 108.2
C8 C7 H7 108.2
C3 C8 C9 109.8(3)
C3 C8 C7 109.4(3)
C9 C8 C7 115.2(3)
C3 C8 H8A 107.4
C9 C8 H8A 107.4
C7 C8 H8A 107.4
C8 C9 H9A 109.5
C8 C9 H9B 109.5
H9A C9 H9B 109.5
C8 C9 H9C 109.5
H9A C9 H9C 109.5
H9B C9 H9C 109.5
O7 C10 C7 107.9(3)
O7 C10 C11 107.5(2)
C7 C10 C11 115.7(3)
O7 C10 H10A 108.5
C7 C10 H10A 108.5
C11 C10 H10A 108.5
O5 C11 C10 109.5(3)
O5 C11 C12 111.7(2)
C10 C11 C12 109.4(2)
O5 C11 H11 108.7
C10 C11 H11 108.7
C12 C11 H11 108.7
O8 C12 C11 100.7(2)
O8 C12 C13 109.3(2)
C11 C12 C13 111.3(3)
O8 C12 C19 104.7(3)
C11 C12 C19 114.1(2)
C13 C12 C19 115.4(3)
C15 C13 C16 107.8(3)
C15 C13 C6 110.1(3)
C16 C13 C6 109.1(2)
C15 C13 C12 113.1(2)
C16 C13 C12 108.5(3)
C6 C13 C12 108.1(3)
C19 C14 H14A 109.5
C19 C14 H14B 109.5
H14A C14 H14B 109.5
C19 C14 H14C 109.5
H14A C14 H14C 109.5
H14B C14 H14C 109.5
C13 C15 H15A 109.5
C13 C15 H15B 109.5
H15A C15 H15B 109.5
C13 C15 H15C 109.5
H15A C15 H15C 109.5
H15B C15 H15C 109.5
C17 C16 C13 112.6(3)
C17 C16 H16A 109.1
C13 C16 H16A 109.1
C17 C16 H16B 109.1
C13 C16 H16B 109.1
H16A C16 H16B 107.8
C18 C17 C16 110.6(3)
C18 C17 H17A 109.5
C16 C17 H17A 109.5
C18 C17 H17B 109.5
C16 C17 H17B 109.5
H17A C17 H17B 108.1
O9 C18 C17 111.9(3)
O9 C18 C19 109.9(3)
C17 C18 C19 116.2(3)
O9 C18 H18 106.1
C17 C18 H18 106.1
C19 C18 H18 106.1
C20 C19 C14 103.4(3)
C20 C19 C18 113.7(3)
C14 C19 C18 106.8(3)
C20 C19 C12 115.3(3)
C14 C19 C12 109.2(3)
C18 C19 C12 108.0(3)
O2 C20 O3 121.3(4)
O2 C20 C19 122.5(4)
O3 C20 C19 116.1(3)
O4 C21 O5 123.9(3)
O4 C21 C22 123.8(3)
O5 C21 C22 112.2(3)
C27 C22 C23 120.0(3)
C27 C22 C21 122.3(3)
C23 C22 C21 117.5(3)
C24 C23 C22 119.2(4)
C24 C23 H23 120.4
C22 C23 H23 120.4
C25 C24 C23 120.6(4)
C25 C24 H24 119.7
C23 C24 H24 119.7
C26 C25 C24 120.3(4)
C26 C25 H25 119.8
C24 C25 H25 119.8
C25 C26 C27 120.2(4)
C25 C26 H26 119.9
C27 C26 H26 119.9
C22 C27 C26 119.7(4)
C22 C27 H27 120.1
C26 C27 H27 120.1
O6 C28 O7 123.2(3)
O6 C28 C29 124.1(4)
O7 C28 C29 112.6(3)
C34 C29 C30 119.6(3)
C34 C29 C28 122.5(3)
C30 C29 C28 117.8(4)
C29 C30 C31 119.8(4)
C29 C30 H30 120.1
C31 C30 H30 120.1
C32 C31 C30 119.9(4)
C32 C31 H31 120.1
C30 C31 H31 120.1
C33 C32 C31 120.8(4)
C33 C32 H32 119.6
C31 C32 H32 119.6
C32 C33 C34 119.9(4)
C32 C33 H33 120.1
C34 C33 H33 120.1
C29 C34 C33 120.0(4)
C29 C34 H34 120.0
C33 C34 H34 120.0
O10 C35 H35A 109.5
O10 C35 H35B 109.5
H35A C35 H35B 109.5
O10 C35 H35C 109.5
H35A C35 H35C 109.5
H35B C35 H35C 109.5

loop_
_geom_bond_atom_site_label_1
_geom_bond_atom_site_label_2
_geom_bond_distance
O1 C1 1.367(5)
O1 C4 1.377(4)
O2 C20 1.216(5)
O3 C20 1.306(5)
O3 H3 0.8400
O4 C21 1.198(4)
O5 C21 1.359(4)
O5 C11 1.438(4)
O6 C28 1.199(4)
O7 C28 1.345(4)
O7 C10 1.456(4)
O8 C12 1.439(4)
O8 H8 0.8400
O9 C18 1.435(4)
O9 H9 0.8400
O10 C35 1.376(6)
O10 H10 0.8400
C1 C2 1.313(6)
C1 H1 0.9300
C2 C3 1.425(5)
C2 H2 0.9300
C3 C4 1.335(5)
C3 C8 1.502(5)
C4 C5 1.465(5)
C5 C6 1.539(5)
C5 H5A 0.9700
C5 H5B 0.9700
C6 C7 1.548(4)
C6 C13 1.562(4)
C6 H6 0.9800
C7 C10 1.515(5)
C7 C8 1.554(5)
C7 H7 0.9800
C8 C9 1.521(6)
C8 H8A 0.9800
C9 H9A 0.9600
C9 H9B 0.9600
C9 H9C 0.9600
C10 C11 1.522(5)
C10 H10A 0.9800
C11 C12 1.536(4)
C11 H11 0.9800
C12 C13 1.571(5)
C12 C19 1.596(5)
C13 C15 1.541(4)
C13 C16 1.542(4)
C14 C19 1.540(5)
C14 H14A 0.9600
C14 H14B 0.9600
C14 H14C 0.9600
C15 H15A 0.9600
C15 H15B 0.9600
C15 H15C 0.9600
C16 C17 1.521(5)
C16 H16A 0.9700
C16 H16B 0.9700
C17 C18 1.505(6)
C17 H17A 0.9700
C17 H17B 0.9700
C18 C19 1.544(5)
C18 H18 0.9800
C19 C20 1.521(5)
C21 C22 1.489(5)
C22 C27 1.382(6)
C22 C23 1.384(5)
C23 C24 1.383(6)
C23 H23 0.9300
C24 C25 1.368(7)
C24 H24 0.9300
C25 C26 1.364(6)
C25 H25 0.9300
C26 C27 1.383(5)
C26 H26 0.9300
C27 H27 0.9300
C28 C29 1.483(5)
C29 C34 1.372(5)
C29 C30 1.383(5)
C30 C31 1.386(6)
C30 H30 0.9300
C31 C32 1.366(7)
C31 H31 0.9300
C32 C33 1.357(6)
C32 H32 0.9300
C33 C34 1.393(5)
C33 H33 0.9300
C34 H34 0.9300
C35 H35A 0.9600
C35 H35B 0.9600
C35 H35C 0.9600

loop_
_geom_hbond_atom_site_label_D
_geom_hbond_atom_site_label_H
_geom_hbond_atom_site_label_A
_geom_hbond_site_symmetry_A
_geom_hbond_distance_DH
_geom_hbond_distance_HA
_geom_hbond_distance_DA
_geom_hbond_angle_DHA
O3 H3 O10 . 0.84 1.79 2.626(5) 177
O8 H8 O2 3 0.84 2.03 2.728(3) 141
O10 H10 O8 3_545 0.84 2.26 2.967(4) 142
C15 H15A O3 . 0.96 2.35 3.231(5) 152

loop_
_geom_torsion_atom_site_label_1
_geom_torsion_atom_site_label_2
_geom_torsion_atom_site_label_3
_geom_torsion_atom_site_label_4
_geom_torsion
C4 O1 C1 C2 -0.5(5)
O1 C1 C2 C3 0.1(5)
C1 C2 C3 C4 0.4(5)
C1 C2 C3 C8 176.8(4)
C2 C3 C4 O1 -0.8(4)
C8 C3 C4 O1 -177.6(3)
C2 C3 C4 C5 -178.7(4)
C8 C3 C4 C5 4.4(6)
C1 O1 C4 C3 0.8(4)
C1 O1 C4 C5 179.0(4)
C3 C4 C5 C6 -11.2(6)
O1 C4 C5 C6 171.0(3)
C4 C5 C6 C7 35.5(4)
C4 C5 C6 C13 162.8(3)
C5 C6 C7 C10 -178.8(3)
C13 C6 C7 C10 54.8(3)
C5 C6 C7 C8 -55.9(4)
C13 C6 C7 C8 177.8(3)
C4 C3 C8 C9 105.7(4)
C2 C3 C8 C9 -70.2(5)
C4 C3 C8 C7 -21.6(5)
C2 C3 C8 C7 162.5(4)
C10 C7 C8 C3 168.7(3)
C6 C7 C8 C3 46.7(4)
C10 C7 C8 C9 44.4(4)
C6 C7 C8 C9 -77.5(4)
C28 O7 C10 C7 -152.1(3)
C28 O7 C10 C11 82.5(3)
C6 C7 C10 O7 -174.8(2)
C8 C7 C10 O7 60.5(3)
C6 C7 C10 C11 -54.4(4)
C8 C7 C10 C11 -179.2(3)
C21 O5 C11 C10 -97.8(3)
C21 O5 C11 C12 140.8(3)
O7 C10 C11 O5 53.9(3)
C7 C10 C11 O5 -66.7(3)
O7 C10 C11 C12 176.6(2)
C7 C10 C11 C12 56.0(4)
O5 C11 C12 O8 -179.3(2)
C10 C11 C12 O8 59.3(3)
O5 C11 C12 C13 65.0(3)
C10 C11 C12 C13 -56.4(3)
O5 C11 C12 C19 -67.7(3)
C10 C11 C12 C19 170.8(3)
C5 C6 C13 C15 -60.4(3)
C7 C6 C13 C15 66.6(3)
C5 C6 C13 C16 57.7(4)
C7 C6 C13 C16 -175.3(3)
C5 C6 C13 C12 175.5(3)
C7 C6 C13 C12 -57.4(3)
O8 C12 C13 C15 -174.7(3)
C11 C12 C13 C15 -64.4(4)
C19 C12 C13 C15 67.7(4)
O8 C12 C13 C16 65.8(3)
C11 C12 C13 C16 176.0(2)
C19 C12 C13 C16 -51.9(3)
O8 C12 C13 C6 -52.5(3)
C11 C12 C13 C6 57.8(3)
C19 C12 C13 C6 -170.1(2)
C15 C13 C16 C17 -66.6(4)
C6 C13 C16 C17 173.9(3)
C12 C13 C16 C17 56.3(4)
C13 C16 C17 C18 -58.8(4)
C16 C17 C18 O9 -176.5(3)
C16 C17 C18 C19 56.3(4)
O9 C18 C19 C20 -48.5(4)
C17 C18 C19 C20 79.8(4)
O9 C18 C19 C14 64.9(4)
C17 C18 C19 C14 -166.8(3)
O9 C18 C19 C12 -177.7(3)
C17 C18 C19 C12 -49.5(4)
O8 C12 C19 C20 159.2(3)
C11 C12 C19 C20 50.1(4)
C13 C12 C19 C20 -80.7(4)
O8 C12 C19 C14 43.3(3)
C11 C12 C19 C14 -65.8(3)
C13 C12 C19 C14 163.4(3)
O8 C12 C19 C18 -72.5(3)
C11 C12 C19 C18 178.4(3)
C13 C12 C19 C18 47.6(4)
C14 C19 C20 O2 36.5(5)
C18 C19 C20 O2 151.9(4)
C12 C19 C20 O2 -82.6(4)
C14 C19 C20 O3 -140.7(3)
C18 C19 C20 O3 -25.3(5)
C12 C19 C20 O3 100.1(4)
C11 O5 C21 O4 0.7(5)
C11 O5 C21 C22 -179.3(3)
O4 C21 C22 C27 -150.8(4)
O5 C21 C22 C27 29.2(5)
O4 C21 C22 C23 24.9(5)
O5 C21 C22 C23 -155.1(3)
C27 C22 C23 C24 0.1(6)
C21 C22 C23 C24 -175.7(3)
C22 C23 C24 C25 1.9(6)
C23 C24 C25 C26 -2.0(7)
C24 C25 C26 C27 -0.1(6)
C23 C22 C27 C26 -2.1(6)
C21 C22 C27 C26 173.4(3)
C25 C26 C27 C22 2.1(6)
C10 O7 C28 O6 9.3(5)
C10 O7 C28 C29 -168.8(3)
O6 C28 C29 C34 -176.1(4)
O7 C28 C29 C34 1.9(5)
O6 C28 C29 C30 2.3(6)
O7 C28 C29 C30 -179.6(3)
C34 C29 C30 C31 0.7(6)
C28 C29 C30 C31 -177.7(4)
C29 C30 C31 C32 0.3(7)
C30 C31 C32 C33 -1.2(8)
C31 C32 C33 C34 1.1(7)
C30 C29 C34 C33 -0.8(6)
C28 C29 C34 C33 177.6(3)
C32 C33 C34 C29 -0.1(6)

_cod_database_fobs_code 2241076
